data_7211344
loop_
_publ_author_name
'Yue, Zhong-Cheng'
'Shen, Li-Xia'
'Wu, Huan-Huan'
'Li, Xing-Hui'
'Niu, Yun-Yin'

_publ_section_title
;
 pH-dependent assembly of metal--organic hybrid compounds based on
 octamolybdates and a new flexible multidentate ligand
;
_journal_issue 46
_journal_name_full CrystEngComm
_journal_page_first 9938
_journal_paper_doi 10.1039/c3ce41223g
_journal_volume 15
_journal_year 2013
_chemical_formula_moiety 'Co H4 Mo16 O54, 2(O), 2(C18 H21 N6)'
_chemical_formula_sum 'C36 H50 Co Mo16 N12 O56'
_chemical_formula_weight 3140.85
_chemical_name_systematic
;
 ? 
;
_space_group_crystal_system triclinic
_space_group_IT_number 2
_space_group_name_Hall '-P 1'
_space_group_name_H-M_alt 'P -1'
_symmetry_space_group_name_Hall '-P 1'
_symmetry_space_group_name_H-M 'P -1'
_atom_sites_solution_hydrogens geom
_atom_sites_solution_primary direct
_atom_sites_solution_secondary difmap
_audit_creation_date 2013-04-12
_audit_creation_method
;
  Olex2 1.2
  (compiled Mar 21 2013 11:16:32, GUI svn.r4446)
;
_cell_angle_alpha 104.412(4)
_cell_angle_beta 95.009(3)
_cell_angle_gamma 101.078(3)
_cell_formula_units_Z 1
_cell_length_a 9.6394(4)
_cell_length_b 10.3809(4)
_cell_length_c 20.3352(8)
_cell_measurement_reflns_used 7800
_cell_measurement_temperature 291(2)
_cell_measurement_theta_max 26.3149
_cell_measurement_theta_min 3.1285
_cell_volume 1914.45(14)
_computing_cell_refinement
;
CrysAlisPro, Agilent Technologies,
Version 1.171.36.21 (release 14-08-2012 CrysAlis171 .NET)
(compiled Sep 14 2012,17:21:16)
;
_computing_data_collection
;
CrysAlisPro, Agilent Technologies,
Version 1.171.36.21 (release 14-08-2012 CrysAlis171 .NET)
(compiled Sep 14 2012,17:21:16)
;
_computing_data_reduction
;
CrysAlisPro, Agilent Technologies,
Version 1.171.36.21 (release 14-08-2012 CrysAlis171 .NET)
(compiled Sep 14 2012,17:21:16)
;
_computing_molecular_graphics
;
O. V. Dolomanov, L. J. Bourhis, R. J. Gildea, J. A. K. Howard and H. Puschmann,
OLEX2: a complete structure solution, refinement and analysis program.
J. Appl. Cryst. (2009). 42, 339-341.
;
_computing_publication_material
;
O. V. Dolomanov, L. J. Bourhis, R. J. Gildea, J. A. K. Howard and H. Puschmann,
OLEX2: a complete structure solution, refinement and analysis program.
J. Appl. Cryst. (2009). 42, 339-341.
;
_computing_structure_refinement
;
SHELXL, G.M. Sheldrick, Acta Cryst.
(2008). A64, 112-122
;
_computing_structure_solution
;
SHELXS, G.M. Sheldrick, Acta Cryst.
(2008). A64, 112-122
;
_diffrn_ambient_temperature 291.15
_diffrn_detector_area_resol_mean 16.2312
_diffrn_measured_fraction_theta_full 0.998
_diffrn_measured_fraction_theta_max 0.998
_diffrn_measurement_details
;
  1 omega   -9.00   29.00   1.0000    2.5000
omega____ theta____ kappa____ phi______ frames
    -      -17.1323 -113.0000    2.0000 38

  2 omega    0.00   37.00   1.0000    2.5000
omega____ theta____ kappa____ phi______ frames
    -       19.7104   57.0000  -60.0000 37

  3 omega   39.00   79.00   1.0000    2.5000
omega____ theta____ kappa____ phi______ frames
    -       19.7104  178.0000   90.0000 40

  4 omega  -50.00   45.00   1.0000    2.5000
omega____ theta____ kappa____ phi______ frames
    -       19.7104  -77.0000   90.0000 95

  5 omega  -40.00   39.00   1.0000    2.5000
omega____ theta____ kappa____ phi______ frames
    -       19.7104  -57.0000  -60.0000 79

  6 omega    3.00   89.00   1.0000    2.5000
omega____ theta____ kappa____ phi______ frames
    -       19.7104   57.0000 -150.0000 86

  7 omega   35.00   94.00   1.0000    2.5000
omega____ theta____ kappa____ phi______ frames
    -       19.7104  178.0000  -60.0000 59
;
_diffrn_measurement_device_type 'Xcalibur, Eos, Gemini'
_diffrn_measurement_method '\w scans'
_diffrn_orient_matrix_UB_11 0.0246616000
_diffrn_orient_matrix_UB_12 0.0651695000
_diffrn_orient_matrix_UB_13 0.0237627000
_diffrn_orient_matrix_UB_21 0.0232496000
_diffrn_orient_matrix_UB_22 0.0274818000
_diffrn_orient_matrix_UB_23 -0.0268130000
_diffrn_orient_matrix_UB_31 -0.0677446000
_diffrn_orient_matrix_UB_32 0.0152241000
_diffrn_orient_matrix_UB_33 -0.0063354000
_diffrn_radiation_monochromator graphite
_diffrn_radiation_type 'Mo K\a'
_diffrn_radiation_wavelength 0.7107
_diffrn_reflns_av_R_equivalents 0.0223
_diffrn_reflns_av_unetI/netI 0.0352
_diffrn_reflns_limit_h_max 12
_diffrn_reflns_limit_h_min -11
_diffrn_reflns_limit_k_max 12
_diffrn_reflns_limit_k_min -12
_diffrn_reflns_limit_l_max 25
_diffrn_reflns_limit_l_min -25
_diffrn_reflns_number 15733
_diffrn_reflns_theta_full 26.37
_diffrn_reflns_theta_max 26.37
_diffrn_reflns_theta_min 3.13
_diffrn_source 'Enhance (Mo) X-ray Source'
_exptl_absorpt_coefficient_mu 2.847
_exptl_absorpt_correction_T_max 1.00000
_exptl_absorpt_correction_T_min 0.94119
_exptl_absorpt_correction_type multi-scan
_exptl_absorpt_process_details
;
CrysAlisPro, Agilent Technologies,
Version 1.171.36.21 (release 14-08-2012 CrysAlis171 .NET)
(compiled Sep 14 2012,17:21:16)
Empirical absorption correction using spherical harmonics,
 implemented in SCALE3 ABSPACK scaling algorithm.
;
_exptl_crystal_density_diffrn 2.724
_exptl_crystal_density_method 'not measured'
_exptl_crystal_F_000 1497
_exptl_crystal_size_max 0.18
_exptl_crystal_size_mid 0.16
_exptl_crystal_size_min 0.16
_refine_diff_density_max 0.839
_refine_diff_density_min -0.846
_refine_diff_density_rms 0.136
_refine_ls_extinction_method none
_refine_ls_goodness_of_fit_ref 1.040
_refine_ls_hydrogen_treatment constr
_refine_ls_matrix_type full
_refine_ls_number_parameters 552
_refine_ls_number_reflns 7794
_refine_ls_number_restraints 0
_refine_ls_restrained_S_all 1.040
_refine_ls_R_factor_all 0.0384
_refine_ls_R_factor_gt 0.0291
_refine_ls_shift/su_max 0.001
_refine_ls_shift/su_mean 0.000
_refine_ls_structure_factor_coef Fsqd
_refine_ls_weighting_details 'calc w=1/[\s^2^(Fo^2^)+(0.0246P)^2^+1.5604P] where P=(Fo^2^+2Fc^2^)/3'
_refine_ls_weighting_scheme calc
_refine_ls_wR_factor_gt 0.0633
_refine_ls_wR_factor_ref 0.0676
_reflns_number_gt 6480
_reflns_number_total 7794
_reflns_threshold_expression >2sigma(I)
_cod_data_source_file c3ce41223g.txt
_cod_data_source_block nyy134901
_cod_original_cell_volume 1914.46(13)
_cod_database_code 7211344
_chemical_oxdiff_formula C20H20N4O4Mo4Co1
_reflns_odcompleteness_completeness 99.77
_reflns_odcompleteness_iscentric 1
_reflns_odcompleteness_theta 26.32
_olex2_refinement_description
;
1. Fixed Uiso
 At 1.2 times of:
  All C(H) groups, All C(H,H) groups, All N(H) groups
 At 1.5 times of:
  All O(H,H) groups
2. Uiso/Uaniso restraints and constraints
Uanis(O28) = Uanis(O28A)
3. Others
 Sof(O28)=1-Sof(O28A)
4.a Rotating group:
 O1(H1A,H1B)
4.b Secondary CH2 refined with riding coordinates:
 C7(H7A,H7B), C8(H8A,H8B), C9(H9A,H9B)
4.c Aromatic/amide H refined with riding coordinates:
 N2(H2), N4(H4), N6(H6), C2(H2A), C4(H4A), C6(H6A), C10(H10), C11(H11),
 C12(H12), C13(H13), C14(H14), C15(H15), C16(H16), C17(H17), C18(H18)
;

loop_
_space_group_symop_id
_space_group_symop_operation_xyz
1 'x, y, z'
2 '-x, -y, -z'

loop_
_atom_site_label
_atom_site_type_symbol
_atom_site_fract_x
_atom_site_fract_y
_atom_site_fract_z
_atom_site_U_iso_or_equiv
_atom_site_adp_type
_atom_site_occupancy
_atom_site_symmetry_multiplicity
_atom_site_calc_flag
_atom_site_refinement_flags
_atom_site_disorder_assembly
_atom_site_disorder_group
Mo1 Mo 1.13192(3) 0.34980(3) 0.135257(16) 0.01242(8) Uani 1 1 d . . .
Mo2 Mo 1.17758(3) 0.59155(3) 0.286193(17) 0.01351(8) Uani 1 1 d . . .
Mo3 Mo 0.93753(3) 0.57540(3) 0.385675(16) 0.01411(8) Uani 1 1 d . . .
Mo4 Mo 0.89366(3) 0.30568(3) 0.235699(16) 0.01205(8) Uani 1 1 d . . .
Mo5 Mo 0.74302(3) 0.34584(3) 0.090469(16) 0.01245(8) Uani 1 1 d . . .
Mo6 Mo 0.78587(3) 0.61604(3) 0.241670(16) 0.01235(8) Uani 1 1 d . . .
Mo7 Mo 0.54795(3) 0.57651(4) 0.344302(17) 0.01685(9) Uani 1 1 d . . .
Mo8 Mo 0.49927(3) 0.33544(3) 0.188076(17) 0.01377(8) Uani 1 1 d . . .
Co1 Co 1.0000 0.5000 0.0000 0.01699(17) Uani 1 2 d S . .
O1 O 1.0178(3) 0.6659(3) 0.08039(14) 0.0261(7) Uani 1 1 d . . .
H1A H 1.0204 0.7359 0.0651 0.039 Uiso 1 1 d R . .
H1B H 1.0949 0.6782 0.1077 0.039 Uiso 1 1 d R . .
O2 O 1.1181(3) 0.4029(3) 0.06116(13) 0.0196(6) Uani 1 1 d . . .
O3 O 1.1095(3) 0.1784(3) 0.10714(15) 0.0256(7) Uani 1 1 d . . .
O4 O 1.3315(3) 0.3882(3) 0.16337(14) 0.0209(6) Uani 1 1 d . . .
O5 O 0.9277(2) 0.3524(3) 0.14236(13) 0.0147(6) Uani 1 1 d . . .
O6 O 1.0933(3) 0.3497(3) 0.23914(13) 0.0158(6) Uani 1 1 d . . .
O7 O 1.1670(3) 0.5664(3) 0.19677(13) 0.0186(6) Uani 1 1 d . . .
O8 O 1.3490(3) 0.5504(3) 0.30817(15) 0.0266(7) Uani 1 1 d . . .
O9 O 1.2094(3) 0.7617(3) 0.31743(14) 0.0259(7) Uani 1 1 d . . .
O10 O 1.1188(3) 0.5429(3) 0.37429(13) 0.0158(6) Uani 1 1 d . . .
O11 O 0.9558(2) 0.5565(3) 0.27603(13) 0.0139(6) Uani 1 1 d . . .
O12 O 0.9773(3) 0.7481(3) 0.41603(14) 0.0236(7) Uani 1 1 d . . .
O13 O 0.8857(3) 0.5200(3) 0.45443(13) 0.0209(6) Uani 1 1 d . . .
O14 O 0.7461(3) 0.5617(3) 0.33459(13) 0.0171(6) Uani 1 1 d . . .
O15 O 0.8726(3) 0.3412(3) 0.32209(13) 0.0184(6) Uani 1 1 d . . .
O16 O 0.8506(3) 0.1346(3) 0.20786(15) 0.0238(7) Uani 1 1 d . . .
O17 O 0.7186(3) 0.3565(3) 0.19928(13) 0.0150(6) Uani 1 1 d . . .
O18 O 0.8153(3) 0.5814(3) 0.15592(13) 0.0170(6) Uani 1 1 d . . .
O19 O 0.8068(3) 0.4146(3) 0.02638(13) 0.0208(6) Uani 1 1 d . . .
O20 O 0.7013(3) 0.1752(3) 0.05424(15) 0.0253(7) Uani 1 1 d . . .
O21 O 0.5673(3) 0.3840(3) 0.10151(13) 0.0166(6) Uani 1 1 d . . .
O22 O 0.8366(3) 0.7872(3) 0.27230(14) 0.0236(7) Uani 1 1 d . . .
O23 O 0.5897(3) 0.5745(3) 0.23490(13) 0.0165(6) Uani 1 1 d . . .
O24 O 0.5802(3) 0.7478(3) 0.37520(16) 0.0352(8) Uani 1 1 d . . .
O25 O 0.5317(3) 0.5175(4) 0.41408(15) 0.0364(8) Uani 1 1 d . . .
O26 O 0.4985(3) 0.3577(3) 0.27625(14) 0.0208(6) Uani 1 1 d . . .
O27 O 0.4530(3) 0.1655(3) 0.15568(15) 0.0278(7) Uani 1 1 d . . .
O28 O 1.0680(8) 0.8979(5) 0.0430(3) 0.093(2) Uani 0.823(6) 1 d P A 1
O28A O 0.965(4) 0.922(2) 0.1040(13) 0.093(2) Uani 0.177(6) 1 d P A 2
N1 N 0.6799(4) 0.1191(4) 0.41212(19) 0.0312(9) Uani 1 1 d . . .
N2 N 0.6963(6) 0.2667(6) 0.5073(3) 0.086(2) Uani 1 1 d . . .
H2 H 0.7101 0.3450 0.5367 0.103 Uiso 1 1 calc R . .
N3 N 0.1540(4) 0.1295(4) 0.33846(19) 0.0297(9) Uani 1 1 d . . .
N4 N 0.1367(5) 0.2631(5) 0.4342(2) 0.0503(13) Uani 1 1 d . . .
H4 H 0.1415 0.3360 0.4665 0.060 Uiso 1 1 calc R . .
N5 N 0.5125(4) -0.2459(4) 0.08897(18) 0.0254(8) Uani 1 1 d . . .
N6 N 0.6803(5) -0.2798(6) 0.0291(2) 0.0564(14) Uani 1 1 d . . .
H6 H 0.7413 -0.3176 0.0075 0.068 Uiso 1 1 calc R . .
C1 C 0.5444(4) 0.0012(4) 0.2955(2) 0.0218(9) Uani 1 1 d . . .
C2 C 0.4291(5) 0.0617(4) 0.3066(2) 0.0264(10) Uani 1 1 d . . .
H2A H 0.4359 0.1350 0.3448 0.032 Uiso 1 1 calc R . .
C3 C 0.3037(5) 0.0131(5) 0.2607(2) 0.0254(10) Uani 1 1 d . . .
C4 C 0.2940(4) -0.0945(4) 0.2038(2) 0.0250(10) Uani 1 1 d . . .
H4A H 0.2098 -0.1268 0.1730 0.030 Uiso 1 1 calc R . .
C5 C 0.4087(4) -0.1551(4) 0.1921(2) 0.0241(10) Uani 1 1 d . . .
C6 C 0.5331(4) -0.1071(4) 0.2385(2) 0.0241(10) Uani 1 1 d . . .
H6A H 0.6100 -0.1485 0.2312 0.029 Uiso 1 1 calc R . .
C7 C 0.6865(5) 0.0527(5) 0.3409(2) 0.0314(11) Uani 1 1 d . . .
H7A H 0.7316 -0.0237 0.3395 0.038 Uiso 1 1 calc R . .
H7B H 0.7470 0.1167 0.3223 0.038 Uiso 1 1 calc R . .
C8 C 0.1789(6) 0.0812(6) 0.2679(2) 0.0476(15) Uani 1 1 d . . .
H8A H 0.1956 0.1580 0.2482 0.057 Uiso 1 1 calc R . .
H8B H 0.0935 0.0171 0.2417 0.057 Uiso 1 1 calc R . .
C9 C 0.3974(5) -0.2740(5) 0.1296(2) 0.0322(11) Uani 1 1 d . . .
H9A H 0.4027 -0.3554 0.1440 0.039 Uiso 1 1 calc R . .
H9B H 0.3057 -0.2907 0.1015 0.039 Uiso 1 1 calc R . .
C10 C 0.6584(7) 0.0559(7) 0.4622(3) 0.0672(19) Uani 1 1 d . . .
H10 H 0.6410 -0.0378 0.4564 0.081 Uiso 1 1 calc R . .
C11 C 0.6662(8) 0.1501(8) 0.5212(3) 0.080(2) Uani 1 1 d . . .
H11 H 0.6528 0.1353 0.5636 0.096 Uiso 1 1 calc R . .
C12 C 0.7025(8) 0.2464(6) 0.4402(3) 0.085(3) Uani 1 1 d . . .
H12 H 0.7203 0.3145 0.4177 0.102 Uiso 1 1 calc R . .
C13 C 0.1028(6) 0.0501(6) 0.3784(3) 0.0519(16) Uani 1 1 d . . .
H13 H 0.0804 -0.0447 0.3664 0.062 Uiso 1 1 calc R . .
C14 C 0.0902(7) 0.1332(6) 0.4384(3) 0.0617(18) Uani 1 1 d . . .
H14 H 0.0564 0.1073 0.4757 0.074 Uiso 1 1 calc R . .
C15 C 0.1727(5) 0.2593(5) 0.3734(2) 0.0357(12) Uani 1 1 d . . .
H15 H 0.2057 0.3345 0.3574 0.043 Uiso 1 1 calc R . .
C16 C 0.6616(6) -0.1486(7) 0.0337(3) 0.0610(18) Uani 1 1 d . . .
H16 H 0.7132 -0.0857 0.0144 0.073 Uiso 1 1 calc R . .
C17 C 0.5584(6) -0.1295(5) 0.0701(3) 0.0469(14) Uani 1 1 d . . .
H17 H 0.5227 -0.0509 0.0811 0.056 Uiso 1 1 calc R . .
C18 C 0.5897(5) -0.3351(5) 0.0631(2) 0.0337(12) Uani 1 1 d . . .
H18 H 0.5801 -0.4226 0.0685 0.040 Uiso 1 1 calc R . .

loop_
_atom_site_aniso_label
_atom_site_aniso_U_11
_atom_site_aniso_U_22
_atom_site_aniso_U_33
_atom_site_aniso_U_23
_atom_site_aniso_U_13
_atom_site_aniso_U_12
Mo1 0.00978(15) 0.01722(18) 0.01068(16) 0.00275(13) 0.00268(13) 0.00477(13)
Mo2 0.00862(15) 0.01671(18) 0.01357(17) 0.00094(14) 0.00242(13) 0.00267(13)
Mo3 0.01150(15) 0.02011(19) 0.01018(16) 0.00161(14) 0.00144(13) 0.00551(14)
Mo4 0.01057(15) 0.01473(18) 0.01188(17) 0.00441(13) 0.00214(13) 0.00394(13)
Mo5 0.00948(15) 0.01725(18) 0.01027(16) 0.00306(13) 0.00158(13) 0.00293(13)
Mo6 0.00974(15) 0.01528(18) 0.01258(17) 0.00358(13) 0.00182(13) 0.00423(13)
Mo7 0.01013(16) 0.0262(2) 0.01337(17) 0.00183(15) 0.00284(13) 0.00618(14)
Mo8 0.00865(15) 0.01765(18) 0.01500(17) 0.00406(14) 0.00318(13) 0.00273(13)
Co1 0.0163(4) 0.0206(4) 0.0140(4) 0.0047(3) 0.0041(3) 0.0030(3)
O1 0.0297(16) 0.0253(17) 0.0197(16) 0.0038(13) -0.0001(13) 0.0022(13)
O2 0.0163(13) 0.0305(17) 0.0130(14) 0.0064(12) 0.0021(11) 0.0068(12)
O3 0.0257(15) 0.0216(16) 0.0283(17) 0.0024(13) 0.0052(13) 0.0077(13)
O4 0.0115(13) 0.0311(17) 0.0185(15) 0.0032(13) 0.0028(12) 0.0052(12)
O5 0.0105(12) 0.0234(15) 0.0135(13) 0.0091(11) 0.0044(11) 0.0053(11)
O6 0.0117(12) 0.0212(15) 0.0154(14) 0.0058(12) 0.0008(11) 0.0050(11)
O7 0.0164(13) 0.0206(15) 0.0175(14) 0.0021(12) 0.0041(12) 0.0042(12)
O8 0.0125(13) 0.0415(19) 0.0249(16) 0.0033(14) 0.0040(12) 0.0106(13)
O9 0.0326(16) 0.0187(16) 0.0211(16) 0.0003(13) 0.0065(14) -0.0012(13)
O10 0.0112(12) 0.0236(15) 0.0122(13) 0.0031(12) 0.0013(11) 0.0054(11)
O11 0.0100(12) 0.0169(14) 0.0137(13) 0.0020(11) 0.0015(11) 0.0031(11)
O12 0.0249(15) 0.0204(16) 0.0231(16) -0.0003(13) 0.0046(13) 0.0067(13)
O13 0.0210(14) 0.0290(17) 0.0128(14) 0.0053(12) 0.0036(12) 0.0063(13)
O14 0.0127(13) 0.0276(16) 0.0147(14) 0.0084(12) 0.0037(11) 0.0089(12)
O15 0.0172(13) 0.0219(16) 0.0156(14) 0.0048(12) 0.0028(12) 0.0030(12)
O16 0.0265(15) 0.0177(16) 0.0267(16) 0.0054(13) 0.0047(13) 0.0044(13)
O17 0.0107(12) 0.0210(15) 0.0145(14) 0.0061(12) 0.0019(11) 0.0044(11)
O18 0.0184(13) 0.0192(15) 0.0151(14) 0.0070(12) 0.0032(11) 0.0048(12)
O19 0.0158(13) 0.0284(17) 0.0173(15) 0.0077(12) 0.0035(12) 0.0001(12)
O20 0.0238(15) 0.0217(16) 0.0255(16) -0.0012(13) 0.0021(13) 0.0037(13)
O21 0.0121(12) 0.0239(16) 0.0154(14) 0.0069(12) 0.0020(11) 0.0058(11)
O22 0.0222(15) 0.0177(16) 0.0265(16) 0.0002(13) 0.0010(13) 0.0025(12)
O23 0.0125(13) 0.0188(15) 0.0181(14) 0.0027(12) 0.0001(11) 0.0070(11)
O24 0.0296(17) 0.0327(19) 0.0369(19) -0.0060(15) 0.0049(15) 0.0120(15)
O25 0.0354(18) 0.058(2) 0.0205(16) 0.0159(16) 0.0096(15) 0.0124(17)
O26 0.0190(14) 0.0245(16) 0.0187(15) 0.0063(12) 0.0044(12) 0.0033(12)
O27 0.0279(16) 0.0192(16) 0.0327(18) 0.0019(14) 0.0095(14) 0.0010(13)
O28 0.189(7) 0.029(3) 0.053(3) 0.011(2) 0.019(4) 0.008(3)
O28A 0.189(7) 0.029(3) 0.053(3) 0.011(2) 0.019(4) 0.008(3)
N1 0.030(2) 0.027(2) 0.025(2) -0.0032(17) 0.0013(17) -0.0061(17)
N2 0.098(5) 0.059(4) 0.057(4) -0.036(3) 0.037(3) -0.032(3)
N3 0.036(2) 0.033(2) 0.023(2) 0.0018(17) 0.0071(17) 0.0213(18)
N4 0.076(3) 0.040(3) 0.033(3) -0.007(2) 0.010(2) 0.030(3)
N5 0.0279(19) 0.028(2) 0.0195(19) 0.0025(16) 0.0022(16) 0.0095(17)
N6 0.045(3) 0.083(4) 0.042(3) 0.009(3) 0.018(2) 0.023(3)
C1 0.024(2) 0.023(2) 0.019(2) 0.0083(18) 0.0057(18) 0.0027(18)
C2 0.041(3) 0.023(2) 0.015(2) 0.0000(18) 0.008(2) 0.010(2)
C3 0.031(2) 0.033(3) 0.020(2) 0.0107(19) 0.0097(19) 0.017(2)
C4 0.025(2) 0.033(3) 0.020(2) 0.0067(19) 0.0061(19) 0.012(2)
C5 0.028(2) 0.020(2) 0.022(2) 0.0012(18) 0.0066(19) 0.0054(18)
C6 0.024(2) 0.021(2) 0.028(2) 0.0041(19) 0.0055(19) 0.0094(18)
C7 0.032(2) 0.037(3) 0.020(2) 0.001(2) 0.007(2) 0.001(2)
C8 0.062(4) 0.072(4) 0.022(3) 0.008(3) 0.009(3) 0.051(3)
C9 0.028(2) 0.025(3) 0.034(3) -0.008(2) 0.006(2) 0.003(2)
C10 0.109(6) 0.059(4) 0.027(3) 0.008(3) 0.004(3) 0.010(4)
C11 0.099(6) 0.090(6) 0.028(3) 0.001(4) 0.005(4) -0.014(5)
C12 0.130(6) 0.034(4) 0.070(5) -0.005(3) 0.060(5) -0.027(4)
C13 0.077(4) 0.030(3) 0.049(4) 0.004(3) 0.029(3) 0.013(3)
C14 0.100(5) 0.054(4) 0.048(4) 0.022(3) 0.046(4) 0.030(4)
C15 0.046(3) 0.031(3) 0.035(3) 0.011(2) 0.004(2) 0.019(2)
C16 0.057(4) 0.078(5) 0.046(4) 0.030(4) 0.015(3) -0.010(3)
C17 0.062(4) 0.033(3) 0.050(3) 0.017(3) 0.005(3) 0.012(3)
C18 0.037(3) 0.042(3) 0.024(2) 0.003(2) 0.005(2) 0.022(2)

loop_
_atom_type_symbol
_atom_type_description
_atom_type_scat_dispersion_real
_atom_type_scat_dispersion_imag
_atom_type_scat_source
C C 0.0033 0.0016 'International Tables Vol C Tables 4.2.6.8 and 6.1.1.4'
H H 0.0000 0.0000 'International Tables Vol C Tables 4.2.6.8 and 6.1.1.4'
Co Co 0.3494 0.9721 'International Tables Vol C Tables 4.2.6.8 and 6.1.1.4'
Mo Mo -1.6832 0.6857 'International Tables Vol C Tables 4.2.6.8 and 6.1.1.4'
N N 0.0061 0.0033 'International Tables Vol C Tables 4.2.6.8 and 6.1.1.4'
O O 0.0106 0.0060 'International Tables Vol C Tables 4.2.6.8 and 6.1.1.4'

loop_
_geom_angle_atom_site_label_1
_geom_angle_atom_site_label_2
_geom_angle_atom_site_label_3
_geom_angle
_geom_angle_site_symmetry_1
_geom_angle_site_symmetry_3
O2 Mo1 O4 103.42(12) . .
O2 Mo1 O5 89.97(11) . .
O2 Mo1 O6 154.74(11) . .
O2 Mo1 O7 89.08(11) . .
O3 Mo1 O2 104.56(13) . .
O3 Mo1 O4 96.46(13) . .
O3 Mo1 O5 96.91(12) . .
O3 Mo1 O6 94.61(12) . .
O3 Mo1 O7 166.36(13) . .
O4 Mo1 O5 158.03(11) . .
O4 Mo1 O6 90.36(10) . .
O4 Mo1 O7 79.97(11) . .
O5 Mo1 O6 71.25(10) . .
O5 Mo1 O7 82.95(10) . .
O6 Mo1 O7 72.36(10) . .
O6 Mo2 Mo3 87.04(6) . .
O7 Mo2 Mo3 132.35(8) . .
O7 Mo2 O6 75.61(11) . .
O7 Mo2 O8 102.39(12) . .
O7 Mo2 O10 154.24(11) . .
O7 Mo2 O11 89.15(11) . .
O8 Mo2 Mo3 120.15(9) . .
O8 Mo2 O6 85.03(11) . .
O8 Mo2 O10 86.91(11) . .
O8 Mo2 O11 153.12(13) . .
O9 Mo2 Mo3 86.97(9) . .
O9 Mo2 O6 171.01(12) . .
O9 Mo2 O7 103.73(14) . .
O9 Mo2 O8 103.79(14) . .
O9 Mo2 O10 97.10(12) . .
O9 Mo2 O11 96.74(12) . .
O10 Mo2 Mo3 33.30(7) . .
O10 Mo2 O6 81.44(9) . .
O10 Mo2 O11 73.34(10) . .
O11 Mo2 Mo3 43.24(7) . .
O11 Mo2 O6 74.32(9) . .
O10 Mo3 Mo2 37.62(8) . .
O10 Mo3 O11 74.39(10) . .
O10 Mo3 O14 143.11(11) . .
O10 Mo3 O15 80.46(10) . .
O11 Mo3 Mo2 40.08(6) . .
O11 Mo3 O15 70.14(9) . .
O12 Mo3 Mo2 90.53(9) . .
O12 Mo3 O10 100.66(12) . .
O12 Mo3 O11 99.43(12) . .
O12 Mo3 O13 103.89(13) . .
O12 Mo3 O14 95.71(12) . .
O12 Mo3 O15 168.93(12) . .
O13 Mo3 Mo2 145.23(9) . .
O13 Mo3 O10 107.86(12) . .
O13 Mo3 O11 155.58(11) . .
O13 Mo3 O14 99.82(12) . .
O13 Mo3 O15 86.06(11) . .
O14 Mo3 Mo2 110.17(7) . .
O14 Mo3 O11 70.43(9) . .
O14 Mo3 O15 77.57(10) . .
O15 Mo3 Mo2 83.70(6) . .
O5 Mo4 O11 80.14(9) . .
O6 Mo4 O5 74.86(10) . .
O6 Mo4 O11 76.23(10) . .
O6 Mo4 O17 140.36(12) . .
O15 Mo4 O5 155.69(11) . .
O15 Mo4 O6 102.67(12) . .
O15 Mo4 O11 75.85(11) . .
O15 Mo4 O17 98.93(11) . .
O16 Mo4 O5 99.67(12) . .
O16 Mo4 O6 103.96(12) . .
O16 Mo4 O11 179.70(13) . .
O16 Mo4 O15 104.32(13) . .
O16 Mo4 O17 102.31(12) . .
O17 Mo4 O5 71.87(10) . .
O17 Mo4 O11 77.41(9) . .
O5 Mo5 Mo8 109.66(7) . .
O5 Mo5 O17 69.96(9) . .
O5 Mo5 O18 77.46(10) . .
O17 Mo5 Mo8 39.85(6) . .
O17 Mo5 O18 71.97(9) . .
O18 Mo5 Mo8 83.77(6) . .
O19 Mo5 Mo8 144.42(9) . .
O19 Mo5 O5 98.45(11) . .
O19 Mo5 O17 152.66(11) . .
O19 Mo5 O18 81.48(11) . .
O19 Mo5 O21 107.96(12) . .
O20 Mo5 Mo8 93.82(9) . .
O20 Mo5 O5 96.43(12) . .
O20 Mo5 O17 101.43(12) . .
O20 Mo5 O18 172.14(12) . .
O20 Mo5 O19 104.50(13) . .
O20 Mo5 O21 102.33(12) . .
O21 Mo5 Mo8 37.30(8) . .
O21 Mo5 O5 142.24(11) . .
O21 Mo5 O17 74.33(10) . .
O21 Mo5 O18 80.27(10) . .
O11 Mo6 O14 72.06(10) . .
O18 Mo6 O11 95.91(11) . .
O18 Mo6 O14 153.99(11) . .
O18 Mo6 O23 103.13(12) . .
O22 Mo6 O11 101.95(12) . .
O22 Mo6 O14 100.12(12) . .
O22 Mo6 O18 104.99(13) . .
O22 Mo6 O23 105.97(12) . .
O23 Mo6 O11 140.49(12) . .
O23 Mo6 O14 75.92(11) . .
O8 Mo7 O14 152.69(11) 1_455 .
O8 Mo7 O23 85.06(10) 1_455 .
O8 Mo7 O26 78.04(11) 1_455 .
O14 Mo7 O23 70.27(10) . .
O14 Mo7 O26 82.48(10) . .
O24 Mo7 O8 96.60(14) . 1_455
O24 Mo7 O14 97.52(13) . .
O24 Mo7 O23 96.24(13) . .
O24 Mo7 O26 165.33(14) . .
O25 Mo7 O8 100.56(14) . 1_455
O25 Mo7 O14 98.32(13) . .
O25 Mo7 O23 157.51(13) . .
O25 Mo7 O24 104.61(16) . .
O25 Mo7 O26 89.85(13) . .
O26 Mo7 O23 69.86(9) . .
O4 Mo8 Mo5 118.33(8) 1_455 .
O4 Mo8 O17 152.85(12) 1_455 .
O4 Mo8 O21 86.00(11) 1_455 .
O4 Mo8 O23 83.50(10) 1_455 .
O17 Mo8 Mo5 43.48(7) . .
O17 Mo8 O21 73.16(10) . .
O17 Mo8 O23 76.24(9) . .
O21 Mo8 Mo5 32.37(7) . .
O21 Mo8 O23 80.72(10) . .
O23 Mo8 Mo5 86.68(6) . .
O26 Mo8 Mo5 134.81(9) . .
O26 Mo8 O4 101.47(12) . 1_455
O26 Mo8 O17 91.46(11) . .
O26 Mo8 O21 155.39(12) . .
O26 Mo8 O23 76.94(11) . .
O27 Mo8 Mo5 89.16(9) . .
O27 Mo8 O4 102.11(13) . 1_455
O27 Mo8 O17 97.91(12) . .
O27 Mo8 O21 97.90(13) . .
O27 Mo8 O23 174.15(11) . .
O27 Mo8 O26 103.27(14) . .
O1 Co1 O1 180.0 . 2_765
O1 Co1 O2 92.04(11) 2_765 2_765
O1 Co1 O2 87.96(11) . 2_765
O1 Co1 O2 92.04(11) . .
O1 Co1 O2 87.96(11) 2_765 .
O1 Co1 O19 89.11(11) . .
O1 Co1 O19 90.89(11) 2_765 .
O1 Co1 O19 89.11(11) 2_765 2_765
O1 Co1 O19 90.89(11) . 2_765
O2 Co1 O2 180.0 2_765 .
O19 Co1 O2 92.14(11) . .
O19 Co1 O2 87.86(11) 2_765 .
O19 Co1 O2 92.14(11) 2_765 2_765
O19 Co1 O2 87.86(11) . 2_765
O19 Co1 O19 179.998(1) . 2_765
Co1 O1 H1A 108.6 . .
Co1 O1 H1B 110.2 . .
H1A O1 H1B 108.9 . .
Mo1 O2 Co1 146.22(14) . .
Mo8 O4 Mo1 151.72(17) 1_655 .
Mo1 O5 Mo4 104.63(11) . .
Mo5 O5 Mo1 144.31(14) . .
Mo5 O5 Mo4 109.48(11) . .
Mo1 O6 Mo2 95.01(10) . .
Mo4 O6 Mo1 106.00(12) . .
Mo4 O6 Mo2 108.85(11) . .
Mo2 O7 Mo1 115.18(14) . .
Mo2 O8 Mo7 159.56(18) . 1_655
Mo3 O10 Mo2 109.08(13) . .
Mo2 O11 Mo3 96.68(10) . .
Mo2 O11 Mo4 100.25(9) . .
Mo3 O11 Mo4 97.48(10) . .
Mo6 O11 Mo2 144.47(14) . .
Mo6 O11 Mo3 104.02(10) . .
Mo6 O11 Mo4 105.20(10) . .
Mo3 O14 Mo6 106.19(11) . .
Mo7 O14 Mo3 144.54(14) . .
Mo7 O14 Mo6 105.09(12) . .
Mo4 O15 Mo3 116.27(13) . .
Mo4 O17 Mo5 104.12(10) . .
Mo4 O17 Mo8 150.05(14) . .
Mo8 O17 Mo5 96.67(10) . .
Mo6 O18 Mo5 115.79(13) . .
Mo5 O19 Co1 139.37(15) . .
Mo5 O21 Mo8 110.33(13) . .
Mo6 O23 Mo7 104.01(12) . .
Mo6 O23 Mo8 110.28(11) . .
Mo7 O23 Mo8 95.20(10) . .
Mo8 O26 Mo7 117.08(14) . .
C10 N1 C7 125.8(4) . .
C12 N1 C7 127.1(5) . .
C12 N1 C10 107.0(5) . .
C11 N2 H2 125.2 . .
C11 N2 C12 109.5(5) . .
C12 N2 H2 125.2 . .
C13 N3 C8 125.9(4) . .
C15 N3 C8 125.4(5) . .
C15 N3 C13 108.7(4) . .
C14 N4 H4 125.4 . .
C15 N4 H4 125.4 . .
C15 N4 C14 109.2(4) . .
C17 N5 C9 127.7(4) . .
C18 N5 C9 124.2(4) . .
C18 N5 C17 108.1(4) . .
C16 N6 H6 126.0 . .
C18 N6 H6 126.0 . .
C18 N6 C16 107.9(4) . .
C2 C1 C7 123.1(4) . .
C6 C1 C2 119.5(4) . .
C6 C1 C7 117.3(4) . .
C1 C2 H2A 120.0 . .
C3 C2 C1 120.0(4) . .
C3 C2 H2A 120.0 . .
C2 C3 C8 122.0(4) . .
C4 C3 C2 120.0(4) . .
C4 C3 C8 117.8(4) . .
C3 C4 H4A 119.8 . .
C3 C4 C5 120.4(4) . .
C5 C4 H4A 119.8 . .
C4 C5 C6 119.4(4) . .
C4 C5 C9 120.2(4) . .
C6 C5 C9 120.4(4) . .
C1 C6 C5 120.7(4) . .
C1 C6 H6A 119.6 . .
C5 C6 H6A 119.6 . .
N1 C7 C1 115.0(3) . .
N1 C7 H7A 108.5 . .
N1 C7 H7B 108.5 . .
C1 C7 H7A 108.5 . .
C1 C7 H7B 108.5 . .
H7A C7 H7B 107.5 . .
N3 C8 C3 113.7(4) . .
N3 C8 H8A 108.8 . .
N3 C8 H8B 108.8 . .
C3 C8 H8A 108.8 . .
C3 C8 H8B 108.8 . .
H8A C8 H8B 107.7 . .
N5 C9 C5 110.9(4) . .
N5 C9 H9A 109.5 . .
N5 C9 H9B 109.5 . .
C5 C9 H9A 109.5 . .
C5 C9 H9B 109.5 . .
H9A C9 H9B 108.1 . .
N1 C10 H10 125.7 . .
C11 C10 N1 108.7(6) . .
C11 C10 H10 125.7 . .
N2 C11 C10 105.9(6) . .
N2 C11 H11 127.0 . .
C10 C11 H11 127.0 . .
N1 C12 N2 108.8(6) . .
N1 C12 H12 125.6 . .
N2 C12 H12 125.6 . .
N3 C13 H13 126.3 . .
C14 C13 N3 107.3(5) . .
C14 C13 H13 126.3 . .
N4 C14 H14 126.6 . .
C13 C14 N4 106.7(5) . .
C13 C14 H14 126.6 . .
N3 C15 H15 126.0 . .
N4 C15 N3 108.0(5) . .
N4 C15 H15 126.0 . .
N6 C16 H16 126.2 . .
C17 C16 N6 107.7(5) . .
C17 C16 H16 126.2 . .
N5 C17 H17 126.2 . .
C16 C17 N5 107.5(5) . .
C16 C17 H17 126.2 . .
N5 C18 H18 125.6 . .
N6 C18 N5 108.8(5) . .
N6 C18 H18 125.6 . .

loop_
_geom_bond_atom_site_label_1
_geom_bond_atom_site_label_2
_geom_bond_distance
_geom_bond_site_symmetry_2
Mo1 O2 1.732(3) .
Mo1 O3 1.692(3) .
Mo1 O4 1.894(3) .
Mo1 O5 1.991(2) .
Mo1 O6 2.177(3) .
Mo1 O7 2.229(3) .
Mo2 Mo3 3.2113(4) .
Mo2 O6 2.401(3) .
Mo2 O7 1.762(3) .
Mo2 O8 1.831(3) .
Mo2 O9 1.679(3) .
Mo2 O10 2.074(3) .
Mo2 O11 2.082(2) .
Mo3 O10 1.865(2) .
Mo3 O11 2.215(3) .
Mo3 O12 1.699(3) .
Mo3 O13 1.717(3) .
Mo3 O14 1.999(3) .
Mo3 O15 2.384(3) .
Mo4 O5 2.110(3) .
Mo4 O6 1.881(2) .
Mo4 O11 2.463(3) .
Mo4 O15 1.741(3) .
Mo4 O16 1.680(3) .
Mo4 O17 1.998(2) .
Mo5 Mo8 3.2086(4) .
Mo5 O5 1.969(2) .
Mo5 O17 2.223(3) .
Mo5 O18 2.408(3) .
Mo5 O19 1.738(3) .
Mo5 O20 1.693(3) .
Mo5 O21 1.832(2) .
Mo6 O11 1.989(2) .
Mo6 O14 2.147(3) .
Mo6 O18 1.750(3) .
Mo6 O22 1.687(3) .
Mo6 O23 1.842(2) .
Mo7 O8 1.935(3) 1_455
Mo7 O14 1.969(2) .
Mo7 O23 2.291(3) .
Mo7 O24 1.688(3) .
Mo7 O25 1.688(3) .
Mo7 O26 2.281(3) .
Mo8 O4 1.872(3) 1_455
Mo8 O17 2.070(2) .
Mo8 O21 2.074(3) .
Mo8 O23 2.381(3) .
Mo8 O26 1.751(3) .
Mo8 O27 1.677(3) .
Co1 O1 2.026(3) 2_765
Co1 O1 2.026(3) .
Co1 O2 2.162(3) 2_765
Co1 O2 2.162(3) .
Co1 O19 2.078(2) .
Co1 O19 2.078(2) 2_765
O1 H1A 0.8547 .
O1 H1B 0.8559 .
O4 Mo8 1.872(3) 1_655
O8 Mo7 1.935(3) 1_655
N1 C7 1.453(5) .
N1 C10 1.351(7) .
N1 C12 1.270(7) .
N2 H2 0.8600 .
N2 C11 1.295(9) .
N2 C12 1.336(8) .
N3 C8 1.455(5) .
N3 C13 1.354(6) .
N3 C15 1.327(6) .
N4 H4 0.8600 .
N4 C14 1.363(7) .
N4 C15 1.308(6) .
N5 C9 1.468(5) .
N5 C17 1.363(6) .
N5 C18 1.334(5) .
N6 H6 0.8600 .
N6 C16 1.389(8) .
N6 C18 1.296(6) .
C1 C2 1.387(6) .
C1 C6 1.378(5) .
C1 C7 1.507(6) .
C2 H2A 0.9300 .
C2 C3 1.386(6) .
C3 C4 1.376(6) .
C3 C8 1.508(6) .
C4 H4A 0.9300 .
C4 C5 1.383(5) .
C5 C6 1.384(6) .
C5 C9 1.515(5) .
C6 H6A 0.9300 .
C7 H7A 0.9700 .
C7 H7B 0.9700 .
C8 H8A 0.9700 .
C8 H8B 0.9700 .
C9 H9A 0.9700 .
C9 H9B 0.9700 .
C10 H10 0.9300 .
C10 C11 1.331(8) .
C11 H11 0.9300 .
C12 H12 0.9300 .
C13 H13 0.9300 .
C13 C14 1.336(7) .
C14 H14 0.9300 .
C15 H15 0.9300 .
C16 H16 0.9300 .
C16 C17 1.307(7) .
C17 H17 0.9300 .
C18 H18 0.9300 .

loop_
_geom_hbond_atom_site_label_D
_geom_hbond_atom_site_label_H
_geom_hbond_atom_site_label_A
_geom_hbond_distance_DH
_geom_hbond_distance_HA
_geom_hbond_distance_DA
_geom_hbond_angle_DHA
_geom_hbond_site_symmetry_A
O1 H1A O28 0.85 1.83 2.672(6) 166.8 .
O1 H1A O28A 0.85 2.09 2.74(2) 132.2 .
O1 H1B O7 0.86 2.50 3.152(4) 133.6 .
N2 H2 O10 0.86 2.25 2.900(6) 132.9 2_766
N4 H4 O13 0.86 1.98 2.824(5) 167.4 2_666
N6 H6 O2 0.86 2.18 3.031(5) 170.7 2_755
